data_4067047
loop_
_publ_author_name
'Li, Ling'
'Jiao, Yunzhe'
'Brennessel, William W.'
'Jones, William D.'

_publ_section_title
;
 Reactivity and Regioselectivity of Insertion of Unsaturated Molecules
 into M&#x2212;C (M = Ir, Rh) Bonds of Cyclometalated Complexes
;
_journal_issue 20
_journal_name_full Organometallics
_journal_page_first 4593
_journal_paper_doi 10.1021/om100796q
_journal_volume 29
_journal_year 2010
_chemical_formula_moiety 'C20 H27 Cl N Rh'
_chemical_formula_sum 'C20 H27 Cl N Rh'
_chemical_formula_weight 419.79
_chemical_name_common jonyj01
_chemical_name_systematic
; 
 ? 
;
_space_group_IT_number 2
_symmetry_cell_setting triclinic
_symmetry_space_group_name_Hall '-P 1'
_symmetry_space_group_name_H-M 'P -1'
_atom_sites_solution_hydrogens geom
_atom_sites_solution_primary heavy
_atom_sites_solution_secondary difmap
_audit_creation_method SHELXL-97
_cell_angle_alpha 90.179(2)
_cell_angle_beta 95.679(2)
_cell_angle_gamma 115.261(2)
_cell_formula_units_Z 2
_cell_length_a 7.5294(10)
_cell_length_b 8.7262(11)
_cell_length_c 15.273(2)
_cell_measurement_reflns_used 3774
_cell_measurement_temperature 100.0(1)
_cell_measurement_theta_max 37.65
_cell_measurement_theta_min 2.85
_cell_volume 901.9(2)
_computing_cell_refinement 'SAINT (Bruker, 2009)'
_computing_data_collection 'APEX2 (Bruker, 2009)'
_computing_data_reduction 'SAINT (Bruker, 2009)'
_computing_molecular_graphics 'SHELXTL (Sheldrick, 2008)'
_computing_publication_material 'SHELXTL (Sheldrick, 2008)'
_computing_structure_refinement 'SHELXL-97 (Sheldrick, 2008)'
_computing_structure_solution 'SHELXS-97 (Sheldrick, 2008)'
_diffrn_ambient_temperature 100.0(1)
_diffrn_measured_fraction_theta_full 0.987
_diffrn_measured_fraction_theta_max 0.987
_diffrn_measurement_device_type 'Bruker SMART APEX II CCD Platform'
_diffrn_measurement_method 'area detector, \w scans per \f'
_diffrn_radiation_monochromator graphite
_diffrn_radiation_source 'fine-focus sealed tube'
_diffrn_radiation_type MoK\a
_diffrn_radiation_wavelength 0.71073
_diffrn_reflns_av_R_equivalents 0.0303
_diffrn_reflns_av_sigmaI/netI 0.0291
_diffrn_reflns_limit_h_max 12
_diffrn_reflns_limit_h_min -12
_diffrn_reflns_limit_k_max 14
_diffrn_reflns_limit_k_min -14
_diffrn_reflns_limit_l_max 25
_diffrn_reflns_limit_l_min -25
_diffrn_reflns_number 32444
_diffrn_reflns_theta_full 37.03
_diffrn_reflns_theta_max 37.03
_diffrn_reflns_theta_min 2.58
_diffrn_standards_number 0
_exptl_absorpt_coefficient_mu 1.094
_exptl_absorpt_correction_T_max 0.8619
_exptl_absorpt_correction_T_min 0.7492
_exptl_absorpt_correction_type multi-scan
_exptl_absorpt_process_details 'SADABS (Sheldrick, 2008)'
_exptl_crystal_colour red
_exptl_crystal_density_diffrn 1.546
_exptl_crystal_density_method 'not measured'
_exptl_crystal_description block
_exptl_crystal_F_000 432
_exptl_crystal_size_max 0.28
_exptl_crystal_size_mid 0.22
_exptl_crystal_size_min 0.14
_refine_diff_density_max 2.249
_refine_diff_density_min -0.394
_refine_diff_density_rms 0.116
_refine_ls_extinction_method none
_refine_ls_goodness_of_fit_ref 1.066
_refine_ls_hydrogen_treatment constr
_refine_ls_matrix_type full
_refine_ls_number_parameters 215
_refine_ls_number_reflns 9079
_refine_ls_number_restraints 0
_refine_ls_restrained_S_all 1.066
_refine_ls_R_factor_all 0.0423
_refine_ls_R_factor_gt 0.0346
_refine_ls_shift/su_max 0.002
_refine_ls_shift/su_mean 0.000
_refine_ls_structure_factor_coef Fsqd
_refine_ls_weighting_details 'calc w=1/[\s^2^(Fo^2^)+(0.0490P)^2^+0.2417P] where P=(Fo^2^+2Fc^2^)/3'
_refine_ls_weighting_scheme calc
_refine_ls_wR_factor_gt 0.0868
_refine_ls_wR_factor_ref 0.0911
_reflns_number_gt 7821
_reflns_number_total 9079
_reflns_threshold_expression >2sigma(I)
_cod_data_source_file om100796q_si_003.cif
_cod_data_source_block 2a
_cod_original_sg_symbol_H-M P-1
_cod_database_code 4067047

loop_
_symmetry_equiv_pos_as_xyz
'x, y, z'
'-x, -y, -z'

loop_
_atom_site_label
_atom_site_type_symbol
_atom_site_fract_x
_atom_site_fract_y
_atom_site_fract_z
_atom_site_U_iso_or_equiv
_atom_site_adp_type
_atom_site_occupancy
_atom_site_symmetry_multiplicity
_atom_site_calc_flag
_atom_site_refinement_flags
Rh1 Rh 0.208218(17) 0.105007(15) 0.289687(7) 0.02163(4) Uani 1 1 d .
Cl1 Cl 0.16511(7) -0.15807(5) 0.35758(3) 0.02907(8) Uani 1 1 d .
N1 N 0.4971(2) 0.23125(19) 0.35300(9) 0.0247(2) Uani 1 1 d .
C1 C 0.3626(2) 0.0403(2) 0.19841(10) 0.0254(3) Uani 1 1 d .
H1A H 0.4486 -0.0031 0.2340 0.030 Uiso 1 1 calc R
C2 C 0.4989(2) 0.1979(2) 0.16083(11) 0.0261(3) Uani 1 1 d .
C3 C 0.4986(3) 0.2215(3) 0.06984(11) 0.0314(3) Uani 1 1 d .
H3A H 0.4045 0.1346 0.0299 0.038 Uiso 1 1 calc R
C4 C 0.6335(3) 0.3699(3) 0.03712(13) 0.0359(4) Uani 1 1 d .
H4A H 0.6277 0.3842 -0.0246 0.043 Uiso 1 1 calc R
C5 C 0.7764(3) 0.4969(3) 0.09375(14) 0.0371(4) Uani 1 1 d .
H5A H 0.8690 0.5974 0.0711 0.045 Uiso 1 1 calc R
C6 C 0.7826(3) 0.4754(3) 0.18412(13) 0.0323(3) Uani 1 1 d .
H6A H 0.8827 0.5598 0.2233 0.039 Uiso 1 1 calc R
C7 C 0.6420(2) 0.3300(2) 0.21745(11) 0.0266(3) Uani 1 1 d .
C8 C 0.6475(2) 0.3192(2) 0.31287(11) 0.0269(3) Uani 1 1 d .
H8A H 0.7704 0.3811 0.3475 0.032 Uiso 1 1 calc R
C9 C 0.5267(3) 0.2240(3) 0.44861(11) 0.0300(3) Uani 1 1 d .
H9A H 0.6679 0.2837 0.4691 0.045 Uiso 1 1 calc R
H9B H 0.4772 0.1053 0.4644 0.045 Uiso 1 1 calc R
H9C H 0.4548 0.2782 0.4764 0.045 Uiso 1 1 calc R
C10 C -0.0911(2) 0.0499(2) 0.23761(11) 0.0259(3) Uani 1 1 d .
C11 C -0.0750(2) 0.0966(2) 0.33045(10) 0.0252(3) Uani 1 1 d .
C12 C 0.0717(2) 0.2630(2) 0.34666(12) 0.0281(3) Uani 1 1 d .
C13 C 0.1516(3) 0.3226(2) 0.26390(13) 0.0310(3) Uani 1 1 d .
C14 C 0.0391(3) 0.1943(2) 0.19634(11) 0.0295(3) Uani 1 1 d .
C15 C -0.2417(3) -0.1133(3) 0.19217(15) 0.0386(4) Uani 1 1 d .
H15A H -0.3659 -0.1039 0.1764 0.058 Uiso 1 1 calc R
H15B H -0.2643 -0.2064 0.2318 0.058 Uiso 1 1 calc R
H15C H -0.1931 -0.1360 0.1387 0.058 Uiso 1 1 calc R
C16 C -0.1976(3) -0.0179(3) 0.39446(13) 0.0349(4) Uani 1 1 d .
H16A H -0.3359 -0.0388 0.3796 0.052 Uiso 1 1 calc R
H16B H -0.1511 0.0353 0.4540 0.052 Uiso 1 1 calc R
H16C H -0.1866 -0.1257 0.3921 0.052 Uiso 1 1 calc R
C17 C 0.1348(3) 0.3691(3) 0.43128(15) 0.0414(5) Uani 1 1 d .
H17A H 0.0929 0.4610 0.4259 0.062 Uiso 1 1 calc R
H17B H 0.2790 0.4174 0.4438 0.062 Uiso 1 1 calc R
H17C H 0.0738 0.2982 0.4794 0.062 Uiso 1 1 calc R
C18 C 0.3034(3) 0.4976(3) 0.2508(2) 0.0474(6) Uani 1 1 d .
H18A H 0.2399 0.5749 0.2444 0.071 Uiso 1 1 calc R
H18B H 0.3657 0.4966 0.1976 0.071 Uiso 1 1 calc R
H18C H 0.4041 0.5360 0.3019 0.071 Uiso 1 1 calc R
C19 C 0.0461(4) 0.2140(4) 0.09952(13) 0.0437(5) Uani 1 1 d .
H19A H -0.0452 0.2615 0.0770 0.066 Uiso 1 1 calc R
H19B H 0.0074 0.1029 0.0698 0.066 Uiso 1 1 calc R
H19C H 0.1806 0.2904 0.0881 0.066 Uiso 1 1 calc R
C20 C 0.2270(3) -0.1040(3) 0.13484(13) 0.0342(4) Uani 1 1 d .
H20A H 0.3059 -0.1384 0.0989 0.051 Uiso 1 1 calc R
H20B H 0.1417 -0.0672 0.0965 0.051 Uiso 1 1 calc R
H20C H 0.1452 -0.2003 0.1678 0.051 Uiso 1 1 calc R

loop_
_atom_site_aniso_label
_atom_site_aniso_U_11
_atom_site_aniso_U_22
_atom_site_aniso_U_33
_atom_site_aniso_U_23
_atom_site_aniso_U_13
_atom_site_aniso_U_12
Rh1 0.02478(6) 0.02560(6) 0.01901(5) -0.00158(4) -0.00115(4) 0.01586(4)
Cl1 0.03806(19) 0.03035(18) 0.02546(16) 0.00336(13) 0.00319(14) 0.02109(16)
N1 0.0286(6) 0.0294(6) 0.0207(5) -0.0031(5) -0.0032(4) 0.0181(5)
C1 0.0311(7) 0.0293(7) 0.0211(6) -0.0015(5) 0.0010(5) 0.0186(6)
C2 0.0301(7) 0.0316(7) 0.0228(6) 0.0002(5) 0.0019(5) 0.0194(6)
C3 0.0379(8) 0.0385(9) 0.0232(7) 0.0006(6) 0.0030(6) 0.0215(7)
C4 0.0457(10) 0.0427(10) 0.0262(7) 0.0068(7) 0.0076(7) 0.0248(9)
C5 0.0429(10) 0.0373(9) 0.0355(9) 0.0077(7) 0.0097(8) 0.0200(8)
C6 0.0311(8) 0.0328(8) 0.0353(8) 0.0013(7) 0.0041(6) 0.0157(7)
C7 0.0272(7) 0.0307(7) 0.0263(7) 0.0005(6) 0.0008(5) 0.0170(6)
C8 0.0277(7) 0.0307(7) 0.0265(7) -0.0022(6) -0.0022(5) 0.0176(6)
C9 0.0351(8) 0.0391(9) 0.0205(6) -0.0028(6) -0.0040(6) 0.0217(7)
C10 0.0267(6) 0.0308(7) 0.0239(6) -0.0060(5) -0.0039(5) 0.0174(6)
C11 0.0267(6) 0.0300(7) 0.0239(6) -0.0024(5) -0.0005(5) 0.0177(6)
C12 0.0278(7) 0.0318(8) 0.0296(7) -0.0080(6) -0.0040(5) 0.0191(6)
C13 0.0278(7) 0.0304(8) 0.0412(9) 0.0049(7) 0.0029(6) 0.0188(6)
C14 0.0348(8) 0.0399(9) 0.0251(7) 0.0050(6) 0.0020(6) 0.0270(7)
C15 0.0298(8) 0.0429(10) 0.0443(10) -0.0201(8) -0.0090(7) 0.0197(8)
C16 0.0336(8) 0.0457(10) 0.0321(8) 0.0063(7) 0.0079(7) 0.0225(8)
C17 0.0399(9) 0.0476(11) 0.0432(10) -0.0239(9) -0.0137(8) 0.0290(9)
C18 0.0368(10) 0.0309(9) 0.0802(18) 0.0142(10) 0.0111(10) 0.0189(8)
C19 0.0565(12) 0.0682(15) 0.0278(8) 0.0151(9) 0.0076(8) 0.0463(12)
C20 0.0372(9) 0.0335(9) 0.0337(8) -0.0051(7) -0.0016(7) 0.0179(7)

loop_
_atom_type_symbol
_atom_type_description
_atom_type_scat_dispersion_real
_atom_type_scat_dispersion_imag
_atom_type_scat_source
C C 0.0033 0.0016 'International Tables Vol C Tables 4.2.6.8 and 6.1.1.4'
H H 0.0000 0.0000 'International Tables Vol C Tables 4.2.6.8 and 6.1.1.4'
N N 0.0061 0.0033 'International Tables Vol C Tables 4.2.6.8 and 6.1.1.4'
Cl Cl 0.1484 0.1585 'International Tables Vol C Tables 4.2.6.8 and 6.1.1.4'
Rh Rh -1.1178 0.9187 'International Tables Vol C Tables 4.2.6.8 and 6.1.1.4'

loop_
_geom_angle_atom_site_label_1
_geom_angle_atom_site_label_2
_geom_angle_atom_site_label_3
_geom_angle
N1 Rh1 C1 80.55(6)
N1 Rh1 C13 98.39(6)
C1 Rh1 C13 117.06(7)
N1 Rh1 C10 161.64(6)
C1 Rh1 C10 112.72(6)
C13 Rh1 C10 64.65(7)
N1 Rh1 C14 130.63(7)
C1 Rh1 C14 97.92(6)
C13 Rh1 C14 38.59(7)
C10 Rh1 C14 38.22(7)
N1 Rh1 C11 129.03(6)
C1 Rh1 C11 150.39(6)
C13 Rh1 C11 63.19(7)
C10 Rh1 C11 38.40(6)
C14 Rh1 C11 63.18(6)
N1 Rh1 C12 99.32(6)
C1 Rh1 C12 155.51(7)
C13 Rh1 C12 38.49(7)
C10 Rh1 C12 63.23(6)
C14 Rh1 C12 63.41(6)
C11 Rh1 C12 36.22(6)
N1 Rh1 Cl1 91.55(4)
C1 Rh1 Cl1 85.98(5)
C13 Rh1 Cl1 156.04(5)
C10 Rh1 Cl1 101.70(5)
C14 Rh1 Cl1 137.78(5)
C11 Rh1 Cl1 93.67(4)
C12 Rh1 Cl1 118.44(5)
C8 N1 C9 118.25(14)
C8 N1 Rh1 123.70(11)
C9 N1 Rh1 118.01(11)
C2 C1 C20 117.48(15)
C2 C1 Rh1 108.51(11)
C20 C1 Rh1 112.48(12)
C2 C1 H1A 105.8
C20 C1 H1A 105.8
Rh1 C1 H1A 105.8
C3 C2 C7 117.26(17)
C3 C2 C1 123.14(16)
C7 C2 C1 119.55(15)
C4 C3 C2 121.28(18)
C4 C3 H3A 119.4
C2 C3 H3A 119.4
C5 C4 C3 120.64(18)
C5 C4 H4A 119.7
C3 C4 H4A 119.7
C4 C5 C6 119.27(19)
C4 C5 H5A 120.4
C6 C5 H5A 120.4
C5 C6 C7 120.23(18)
C5 C6 H6A 119.9
C7 C6 H6A 119.9
C6 C7 C2 121.20(16)
C6 C7 C8 117.91(16)
C2 C7 C8 120.89(16)
N1 C8 C7 124.17(15)
N1 C8 H8A 117.9
C7 C8 H8A 117.9
N1 C9 H9A 109.5
N1 C9 H9B 109.5
H9A C9 H9B 109.5
N1 C9 H9C 109.5
H9A C9 H9C 109.5
H9B C9 H9C 109.5
C14 C10 C11 107.82(15)
C14 C10 C15 126.42(17)
C11 C10 C15 125.14(17)
C14 C10 Rh1 71.74(9)
C11 C10 Rh1 74.26(9)
C15 C10 Rh1 126.78(12)
C12 C11 C10 108.45(15)
C12 C11 C16 127.73(16)
C10 C11 C16 123.82(16)
C12 C11 Rh1 72.10(9)
C10 C11 Rh1 67.34(9)
C16 C11 Rh1 126.26(12)
C11 C12 C13 107.61(15)
C11 C12 C17 128.16(19)
C13 C12 C17 124.18(18)
C11 C12 Rh1 71.68(9)
C13 C12 Rh1 66.60(9)
C17 C12 Rh1 128.80(12)
C14 C13 C12 107.95(16)
C14 C13 C18 126.4(2)
C12 C13 C18 125.0(2)
C14 C13 Rh1 72.05(10)
C12 C13 Rh1 74.91(10)
C18 C13 Rh1 125.91(13)
C10 C14 C13 107.68(15)
C10 C14 C19 126.19(19)
C13 C14 C19 126.0(2)
C10 C14 Rh1 70.04(9)
C13 C14 Rh1 69.36(9)
C19 C14 Rh1 129.62(13)
C10 C15 H15A 109.5
C10 C15 H15B 109.5
H15A C15 H15B 109.5
C10 C15 H15C 109.5
H15A C15 H15C 109.5
H15B C15 H15C 109.5
C11 C16 H16A 109.5
C11 C16 H16B 109.5
H16A C16 H16B 109.5
C11 C16 H16C 109.5
H16A C16 H16C 109.5
H16B C16 H16C 109.5
C12 C17 H17A 109.5
C12 C17 H17B 109.5
H17A C17 H17B 109.5
C12 C17 H17C 109.5
H17A C17 H17C 109.5
H17B C17 H17C 109.5
C13 C18 H18A 109.5
C13 C18 H18B 109.5
H18A C18 H18B 109.5
C13 C18 H18C 109.5
H18A C18 H18C 109.5
H18B C18 H18C 109.5
C14 C19 H19A 109.5
C14 C19 H19B 109.5
H19A C19 H19B 109.5
C14 C19 H19C 109.5
H19A C19 H19C 109.5
H19B C19 H19C 109.5
C1 C20 H20A 109.5
C1 C20 H20B 109.5
H20A C20 H20B 109.5
C1 C20 H20C 109.5
H20A C20 H20C 109.5
H20B C20 H20C 109.5

loop_
_geom_bond_atom_site_label_1
_geom_bond_atom_site_label_2
_geom_bond_distance
Rh1 N1 2.1003(14)
Rh1 C1 2.1185(16)
Rh1 C13 2.1455(17)
Rh1 C10 2.1587(16)
Rh1 C14 2.1809(16)
Rh1 C11 2.2517(16)
Rh1 C12 2.2572(16)
Rh1 Cl1 2.4282(5)
N1 C8 1.283(2)
N1 C9 1.461(2)
C1 C2 1.480(2)
C1 C20 1.507(2)
C1 H1A 1.0000
C2 C3 1.405(2)
C2 C7 1.410(2)
C3 C4 1.393(3)
C3 H3A 0.9500
C4 C5 1.388(3)
C4 H4A 0.9500
C5 C6 1.392(3)
C5 H5A 0.9500
C6 C7 1.398(3)
C6 H6A 0.9500
C7 C8 1.458(2)
C8 H8A 0.9500
C9 H9A 0.9800
C9 H9B 0.9800
C9 H9C 0.9800
C10 C14 1.421(3)
C10 C11 1.453(2)
C10 C15 1.502(3)
C11 C12 1.402(2)
C11 C16 1.484(3)
C12 C13 1.455(3)
C12 C17 1.499(2)
C13 C14 1.430(3)
C13 C18 1.496(3)
C14 C19 1.493(3)
C15 H15A 0.9800
C15 H15B 0.9800
C15 H15C 0.9800
C16 H16A 0.9800
C16 H16B 0.9800
C16 H16C 0.9800
C17 H17A 0.9800
C17 H17B 0.9800
C17 H17C 0.9800
C18 H18A 0.9800
C18 H18B 0.9800
C18 H18C 0.9800
C19 H19A 0.9800
C19 H19B 0.9800
C19 H19C 0.9800
C20 H20A 0.9800
C20 H20B 0.9800
C20 H20C 0.9800

loop_
_geom_torsion_atom_site_label_1
_geom_torsion_atom_site_label_2
_geom_torsion_atom_site_label_3
_geom_torsion_atom_site_label_4
_geom_torsion
C1 Rh1 N1 C8 43.73(14)
C13 Rh1 N1 C8 -72.48(15)
C10 Rh1 N1 C8 -94.1(2)
C14 Rh1 N1 C8 -48.63(16)
C11 Rh1 N1 C8 -134.62(13)
C12 Rh1 N1 C8 -111.45(14)
Cl1 Rh1 N1 C8 129.39(13)
C1 Rh1 N1 C9 -138.85(13)
C13 Rh1 N1 C9 104.94(13)
C10 Rh1 N1 C9 83.3(2)
C14 Rh1 N1 C9 128.80(12)
C11 Rh1 N1 C9 42.80(15)
C12 Rh1 N1 C9 65.98(13)
Cl1 Rh1 N1 C9 -53.18(12)
N1 Rh1 C1 C2 -63.56(11)
C13 Rh1 C1 C2 31.08(13)
C10 Rh1 C1 C2 103.19(11)
C14 Rh1 C1 C2 66.48(12)
C11 Rh1 C1 C2 113.84(14)
C12 Rh1 C1 C2 28.2(2)
Cl1 Rh1 C1 C2 -155.81(10)
N1 Rh1 C1 C20 164.74(13)
C13 Rh1 C1 C20 -100.61(13)
C10 Rh1 C1 C20 -28.51(14)
C14 Rh1 C1 C20 -65.22(13)
C11 Rh1 C1 C20 -17.9(2)
C12 Rh1 C1 C20 -103.50(18)
Cl1 Rh1 C1 C20 72.50(12)
C20 C1 C2 C3 3.9(2)
Rh1 C1 C2 C3 -125.02(15)
C20 C1 C2 C7 -173.67(15)
Rh1 C1 C2 C7 57.38(17)
C7 C2 C3 C4 -0.4(3)
C1 C2 C3 C4 -178.01(17)
C2 C3 C4 C5 1.9(3)
C3 C4 C5 C6 -0.6(3)
C4 C5 C6 C7 -2.2(3)
C5 C6 C7 C2 3.8(3)
C5 C6 C7 C8 -176.06(17)
C3 C2 C7 C6 -2.5(2)
C1 C2 C7 C6 175.26(15)
C3 C2 C7 C8 177.37(15)
C1 C2 C7 C8 -4.9(2)
C9 N1 C8 C7 176.39(15)
Rh1 N1 C8 C7 -6.2(2)
C6 C7 C8 N1 153.94(17)
C2 C7 C8 N1 -25.9(3)
N1 Rh1 C10 C14 61.0(2)
C1 Rh1 C10 C14 -73.13(11)
C13 Rh1 C10 C14 37.21(10)
C11 Rh1 C10 C14 115.33(14)
C12 Rh1 C10 C14 80.23(11)
Cl1 Rh1 C10 C14 -163.64(9)
N1 Rh1 C10 C11 -54.3(2)
C1 Rh1 C10 C11 171.54(10)
C13 Rh1 C10 C11 -78.13(11)
C14 Rh1 C10 C11 -115.33(14)
C12 Rh1 C10 C11 -35.10(10)
Cl1 Rh1 C10 C11 81.03(9)
N1 Rh1 C10 C15 -176.74(17)
C1 Rh1 C10 C15 49.14(19)
C13 Rh1 C10 C15 159.47(19)
C14 Rh1 C10 C15 122.3(2)
C11 Rh1 C10 C15 -122.4(2)
C12 Rh1 C10 C15 -157.50(19)
Cl1 Rh1 C10 C15 -41.38(17)
C14 C10 C11 C12 -3.73(17)
C15 C10 C11 C12 -175.14(16)
Rh1 C10 C11 C12 60.63(11)
C14 C10 C11 C16 176.18(15)
C15 C10 C11 C16 4.8(3)
Rh1 C10 C11 C16 -119.45(15)
C14 C10 C11 Rh1 -64.37(11)
C15 C10 C11 Rh1 124.23(17)
N1 Rh1 C11 C12 41.08(12)
C1 Rh1 C11 C12 -135.62(13)
C13 Rh1 C11 C12 -37.43(10)
C10 Rh1 C11 C12 -119.69(14)
C14 Rh1 C11 C12 -80.89(11)
Cl1 Rh1 C11 C12 136.06(9)
N1 Rh1 C11 C10 160.77(10)
C1 Rh1 C11 C10 -15.94(18)
C13 Rh1 C11 C10 82.26(11)
C14 Rh1 C11 C10 38.80(10)
C12 Rh1 C11 C10 119.69(14)
Cl1 Rh1 C11 C10 -104.25(9)
N1 Rh1 C11 C16 -83.02(17)
C1 Rh1 C11 C16 100.28(18)
C13 Rh1 C11 C16 -161.52(17)
C10 Rh1 C11 C16 116.21(19)
C14 Rh1 C11 C16 155.02(17)
C12 Rh1 C11 C16 -124.10(19)
Cl1 Rh1 C11 C16 11.96(15)
C10 C11 C12 C13 -0.64(17)
C16 C11 C12 C13 179.44(16)
Rh1 C11 C12 C13 57.04(11)
C10 C11 C12 C17 176.92(16)
C16 C11 C12 C17 -3.0(3)
Rh1 C11 C12 C17 -125.40(17)
C10 C11 C12 Rh1 -57.68(11)
C16 C11 C12 Rh1 122.41(17)
N1 Rh1 C12 C11 -148.85(10)
C1 Rh1 C12 C11 123.51(15)
C13 Rh1 C12 C11 119.38(14)
C10 Rh1 C12 C11 37.19(10)
C14 Rh1 C12 C11 80.17(11)
Cl1 Rh1 C12 C11 -51.95(10)
N1 Rh1 C12 C13 91.78(10)
C1 Rh1 C12 C13 4.13(19)
C10 Rh1 C12 C13 -82.19(11)
C14 Rh1 C12 C13 -39.20(11)
C11 Rh1 C12 C13 -119.38(14)
Cl1 Rh1 C12 C13 -171.33(9)
N1 Rh1 C12 C17 -24.2(2)
C1 Rh1 C12 C17 -111.8(2)
C13 Rh1 C12 C17 -116.0(2)
C10 Rh1 C12 C17 161.9(2)
C14 Rh1 C12 C17 -155.2(2)
C11 Rh1 C12 C17 124.7(2)
Cl1 Rh1 C12 C17 72.7(2)
C11 C12 C13 C14 4.76(18)
C17 C12 C13 C14 -172.92(15)
Rh1 C12 C13 C14 64.98(11)
C11 C12 C13 C18 176.22(16)
C17 C12 C13 C18 -1.5(3)
Rh1 C12 C13 C18 -123.57(17)
C11 C12 C13 Rh1 -60.22(11)
C17 C12 C13 Rh1 122.10(16)
N1 Rh1 C13 C14 150.53(10)
C1 Rh1 C13 C14 66.90(12)
C10 Rh1 C13 C14 -36.85(10)
C11 Rh1 C13 C14 -79.78(11)
C12 Rh1 C13 C14 -115.02(14)
Cl1 Rh1 C13 C14 -95.96(16)
N1 Rh1 C13 C12 -94.46(10)
C1 Rh1 C13 C12 -178.08(9)
C10 Rh1 C13 C12 78.16(10)
C14 Rh1 C13 C12 115.02(14)
C11 Rh1 C13 C12 35.24(9)
Cl1 Rh1 C13 C12 19.05(19)
N1 Rh1 C13 C18 28.1(2)
C1 Rh1 C13 C18 -55.5(2)
C10 Rh1 C13 C18 -159.2(2)
C14 Rh1 C13 C18 -122.4(2)
C11 Rh1 C13 C18 157.8(2)
C12 Rh1 C13 C18 122.6(2)
Cl1 Rh1 C13 C18 141.65(17)
C11 C10 C14 C13 6.66(18)
C15 C10 C14 C13 177.92(16)
Rh1 C10 C14 C13 -59.38(11)
C11 C10 C14 C19 -168.86(16)
C15 C10 C14 C19 2.4(3)
Rh1 C10 C14 C19 125.10(17)
C11 C10 C14 Rh1 66.04(10)
C15 C10 C14 Rh1 -122.69(17)
C12 C13 C14 C10 -7.07(18)
C18 C13 C14 C10 -178.37(16)
Rh1 C13 C14 C10 59.81(11)
C12 C13 C14 C19 168.46(16)
C18 C13 C14 C19 -2.8(3)
Rh1 C13 C14 C19 -124.66(17)
C12 C13 C14 Rh1 -66.88(11)
C18 C13 C14 Rh1 121.81(18)
N1 Rh1 C14 C10 -158.72(9)
C1 Rh1 C14 C10 116.97(10)
C13 Rh1 C14 C10 -118.82(14)
C11 Rh1 C14 C10 -38.99(9)
C12 Rh1 C14 C10 -79.71(10)
Cl1 Rh1 C14 C10 24.23(13)
N1 Rh1 C14 C13 -39.90(13)
C1 Rh1 C14 C13 -124.21(11)
C10 Rh1 C14 C13 118.82(14)
C11 Rh1 C14 C13 79.83(11)
C12 Rh1 C14 C13 39.11(10)
Cl1 Rh1 C14 C13 143.05(9)
N1 Rh1 C14 C19 80.3(2)
C1 Rh1 C14 C19 -4.0(2)
C13 Rh1 C14 C19 120.2(3)
C10 Rh1 C14 C19 -121.0(2)
C11 Rh1 C14 C19 -160.0(2)
C12 Rh1 C14 C19 159.3(2)
Cl1 Rh1 C14 C19 -96.8(2)
